data_4325505
loop_
_publ_author_name
'Traian D. Pasatoiu'
'Carmen Tiseanu'
'Augustin M. Madalan'
'Bogdan Jurca'
'Carine Duhayon'
'Jean Pascal Sutter'
'Marius Andruh'

_publ_section_title
;
 Study of the Luminescent and Magnetic Properties of a Series of
 Heterodinuclear [ZnIILnIII] Complexes
;
_journal_name_full 'Inorganic Chemistry'
_journal_page_first 5879
_journal_page_last 5889
_journal_paper_doi 10.1021/ic200426w
_journal_volume 50
_journal_year 2011
_chemical_formula_moiety 'C19 H22 N5 O14 Tm Zn, 2(H2 O)'
_chemical_formula_sum 'C19 H26 N5 O16 Tm Zn'
_chemical_formula_weight 814.75
_space_group_IT_number 2
_symmetry_cell_setting triclinic
_symmetry_space_group_name_Hall '-P 1'
_symmetry_space_group_name_H-M 'P -1'
_atom_sites_solution_hydrogens geom
_atom_sites_solution_primary direct
_cell_angle_alpha 103.613(2)
_cell_angle_beta 100.471(2)
_cell_angle_gamma 97.201(2)
_cell_formula_units_Z 2
_cell_length_a 9.3366(2)
_cell_length_b 9.4071(2)
_cell_length_c 15.8396(4)
_cell_measurement_reflns_used 12118
_cell_measurement_temperature 180
_cell_measurement_theta_max 29
_cell_measurement_theta_min 3
_cell_volume 1308.86(5)
_computing_cell_refinement 'CrysAlis RED, (Oxford Diffraction, 2002)'
_computing_data_collection 'Xcalibur, (Oxford Diffraction, 2002)'
_computing_data_reduction 'CrysAlis RED, (Oxford Diffraction, 2002)'
_computing_molecular_graphics 'CAMERON (Watkin et al., 1996)'
_computing_publication_material 'CRYSTALS (Betteridge et al., 2003)'
_computing_structure_refinement 'CRYSTALS (Betteridge et al., 2003)'
_computing_structure_solution 'SIR92 (Altomare et al., 1994)'
_diffrn_ambient_temperature 180
_diffrn_measured_fraction_theta_full 0.996
_diffrn_measured_fraction_theta_max 0.988
_diffrn_measurement_device 'Oxford Diffraction XCALIBUR'
_diffrn_measurement_device_type Area
_diffrn_measurement_method '\f & \w scans'
_diffrn_radiation_monochromator graphite
_diffrn_radiation_type 'Mo K\a'
_diffrn_radiation_wavelength 0.71073
_diffrn_reflns_av_R_equivalents 0.024
_diffrn_reflns_limit_h_max 12
_diffrn_reflns_limit_h_min -12
_diffrn_reflns_limit_k_max 12
_diffrn_reflns_limit_k_min -12
_diffrn_reflns_limit_l_max 16
_diffrn_reflns_limit_l_min -21
_diffrn_reflns_number 12438
_diffrn_reflns_theta_full 27.339
_diffrn_reflns_theta_max 29.085
_diffrn_reflns_theta_min 2.712
_diffrn_standards_number 0
_exptl_absorpt_coefficient_mu 4.372
_exptl_absorpt_correction_T_max 0.80
_exptl_absorpt_correction_T_min 0.35
_exptl_absorpt_correction_type multi-scan
_exptl_absorpt_process_details 'Blessing, acta cryst. (1995), a51, 33-38'
_exptl_crystal_colour colorless
_exptl_crystal_density_diffrn 2.067
_exptl_crystal_description planar
_exptl_crystal_F_000 804
_exptl_crystal_size_max 0.25
_exptl_crystal_size_mid 0.20
_exptl_crystal_size_min 0.05
_refine_diff_density_max 1.76
_refine_diff_density_min -1.96
_refine_ls_extinction_method none
_refine_ls_goodness_of_fit_ref 1.1007
_refine_ls_hydrogen_treatment constr
_refine_ls_matrix_type full
_refine_ls_number_parameters 379
_refine_ls_number_reflns 6332
_refine_ls_number_restraints 0
_refine_ls_R_factor_all 0.0271
_refine_ls_R_factor_gt 0.0250
_refine_ls_shift/su_max 0.000865
_refine_ls_structure_factor_coef F
_refine_ls_weighting_details
;
 Method, part 1, Chebychev polynomial, (Watkin, 1994, Prince, 1982) 
 [weight] = 1.0/[A~0~*T~0~(x)+A~1~*T~1~(x) ... +A~n-1~]*T~n-1~(x)] 
 where A~i~ are the Chebychev coefficients listed below and x= Fcalc/Fmax 
 Method = Robust Weighting (Prince, 1982) 
 W = [weight] * [1-(deltaF/6*sigmaF)^2^]^2^ 
 A~i~ are: 
 7.74 -5.60 5.59 
;
_refine_ls_weighting_scheme calc
_refine_ls_wR_factor_all 0.0288
_refine_ls_wR_factor_gt 0.0282
_refine_ls_wR_factor_ref 0.0281
_reflns_limit_h_max 12
_reflns_limit_h_min -12
_reflns_limit_k_max 12
_reflns_limit_k_min -12
_reflns_limit_l_max 21
_reflns_limit_l_min 0
_reflns_number_gt 6470
_reflns_number_total 6919
_reflns_threshold_expression I>2.0\s(I)
_oxford_refine_ls_r_factor_ref 0.0244
_oxford_reflns_number_all 6901
_oxford_reflns_threshold_expression_ref I>3.0\s(I)
_cod_data_source_file ic200426w_si_009.cif
_cod_data_source_block 1
_cod_original_sg_symbol_Hall '-P 1 '
_cod_original_sg_symbol_H-M 'P -1 '
_cod_original_formula_sum 'C19 H26 N5 O16 Tm1 Zn1'
_cod_database_code 4325505

loop_
_symmetry_equiv_pos_as_xyz
x,y,z
-x,-y,-z

loop_
_atom_site_label
_atom_site_type_symbol
_atom_site_fract_x
_atom_site_fract_y
_atom_site_fract_z
_atom_site_U_iso_or_equiv
_atom_site_occupancy
_atom_site_adp_type
_atom_site_refinement_flags_posn
N1 n -0.0432(2) 0.1897(2) 0.43753(13) 0.0131 1.0000 Uani .
N2 n -0.2131(2) 0.0384(2) 0.24577(13) 0.0144 1.0000 Uani .
N3 n -0.0487(2) 0.6132(2) 0.22954(14) 0.0190 1.0000 Uani .
N4 n 0.4171(2) 0.2873(2) 0.20134(12) 0.0140 1.0000 Uani .
N5 n 0.2418(2) 0.0116(2) 0.33531(15) 0.0182 1.0000 Uani .
O1 O 0.35129(19) 0.56677(19) 0.36942(11) 0.0166 1.0000 Uani .
O2 O 0.12736(18) 0.36464(18) 0.35161(10) 0.0129 1.0000 Uani .
O3 O 0.00511(19) 0.22804(19) 0.19792(10) 0.0144 1.0000 Uani .
O4 O 0.1100(2) 0.30732(19) 0.07383(11) 0.0163 1.0000 Uani .
O5 O 0.0570(2) 0.6344(2) 0.29690(11) 0.0200 1.0000 Uani .
O6 O -0.0480(2) 0.5034(2) 0.16417(12) 0.0199 1.0000 Uani .
O7 O -0.1438(3) 0.6882(3) 0.22696(17) 0.0406 1.0000 Uani .
O8 O 0.4028(2) 0.4123(2) 0.18571(13) 0.0208 1.0000 Uani .
O9 O 0.3260(2) 0.2379(2) 0.24123(12) 0.0197 1.0000 Uani .
O10 O 0.5146(2) 0.2213(2) 0.17818(13) 0.0223 1.0000 Uani .
O11 O 0.2619(2) 0.6468(2) 0.19190(12) 0.0202 1.0000 Uani .
O12 O 0.1137(2) -0.0052(2) 0.28456(13) 0.0211 1.0000 Uani .
O13 O 0.2778(2) 0.1115(2) 0.40474(13) 0.0270 1.0000 Uani .
O14 O 0.3254(2) -0.0754(2) 0.31215(17) 0.0333 1.0000 Uani .
O15 O 0.4828(2) 0.6666(2) 0.10448(13) 0.0261 1.0000 Uani .
O16 O 0.6404(2) 0.4102(3) 0.07682(14) 0.0293 1.0000 Uani .
C1 C 0.4822(3) 0.6747(3) 0.37918(18) 0.0202 1.0000 Uani .
C2 C 0.3124(2) 0.5547(2) 0.44774(14) 0.0127 1.0000 Uani .
C3 C 0.3816(3) 0.6437(3) 0.53131(16) 0.0176 1.0000 Uani .
C4 C 0.3280(3) 0.6202(3) 0.60467(15) 0.0197 1.0000 Uani .
C5 C 0.2126(3) 0.5076(3) 0.59399(15) 0.0179 1.0000 Uani .
C6 C 0.1439(2) 0.4128(3) 0.50909(14) 0.0131 1.0000 Uani .
C7 C 0.1913(2) 0.4396(2) 0.43435(14) 0.0114 1.0000 Uani .
C8 C 0.0278(3) 0.2940(3) 0.50582(15) 0.0145 1.0000 Uani .
C9 C -0.1556(3) 0.0820(3) 0.45578(16) 0.0176 1.0000 Uani .
C10 C -0.2083(3) -0.0567(3) 0.37963(17) 0.0197 1.0000 Uani .
C11 C -0.3022(3) -0.0344(3) 0.29682(18) 0.0217 1.0000 Uani .
C12 C -0.2679(3) 0.0081(3) 0.16226(16) 0.0162 1.0000 Uani .
C13 C -0.2053(3) 0.0628(3) 0.09615(15) 0.0159 1.0000 Uani .
C14 C -0.2842(3) 0.0087(3) 0.00658(17) 0.0228 1.0000 Uani .
C15 C -0.2329(3) 0.0532(3) -0.06053(17) 0.0262 1.0000 Uani .
C16 C -0.0997(3) 0.1528(3) -0.04157(16) 0.0218 1.0000 Uani .
C17 C -0.0223(3) 0.2078(3) 0.04583(14) 0.0144 1.0000 Uani .
C18 C -0.0739(3) 0.1654(2) 0.11618(15) 0.0139 1.0000 Uani .
C19 C 0.1688(3) 0.3567(3) 0.00572(17) 0.0260 1.0000 Uani .
Tm1 Tm 0.176799(10) 0.433563(10) 0.232135(6) 0.0098 1.0000 Uani .
Zn1 Zn -0.00665(3) 0.15929(3) 0.311038(16) 0.0105 1.0000 Uani .
H11 H 0.5133 0.6545 0.3232 0.0291 1.0000 Uiso R
H13 H 0.4606 0.7731 0.3967 0.0290 1.0000 Uiso R
H12 H 0.5590 0.6607 0.4242 0.0290 1.0000 Uiso R
H31 H 0.4622 0.7172 0.5406 0.0205 1.0000 Uiso R
H41 H 0.3713 0.6849 0.6610 0.0208 1.0000 Uiso R
H51 H 0.1772 0.4916 0.6442 0.0209 1.0000 Uiso R
H81 H 0.0026 0.2958 0.5608 0.0181 1.0000 Uiso R
H92 H -0.1140 0.0521 0.5084 0.0223 1.0000 Uiso R
H91 H -0.2397 0.1279 0.4656 0.0221 1.0000 Uiso R
H101 H -0.2684 -0.1281 0.4007 0.0233 1.0000 Uiso R
H102 H -0.1222 -0.0952 0.3645 0.0231 1.0000 Uiso R
H112 H -0.3732 0.0295 0.3144 0.0252 1.0000 Uiso R
H111 H -0.3544 -0.1310 0.2586 0.0249 1.0000 Uiso R
H121 H -0.3594 -0.0551 0.1408 0.0183 1.0000 Uiso R
H141 H -0.3736 -0.0576 -0.0076 0.0241 1.0000 Uiso R
H151 H -0.2863 0.0188 -0.1189 0.0268 1.0000 Uiso R
H161 H -0.0627 0.1820 -0.0878 0.0255 1.0000 Uiso R
H192 H 0.2616 0.4196 0.0329 0.0399 1.0000 Uiso R
H191 H 0.1012 0.4103 -0.0214 0.0396 1.0000 Uiso R
H193 H 0.1813 0.2725 -0.0380 0.0401 1.0000 Uiso R
H5 H 0.7317 0.4282 0.0977 0.0441 1.0000 Uiso R
H4 H 0.4527 0.6510 0.0500 0.0380 1.0000 Uiso R
H2 H 0.2544 0.7284 0.2232 0.0323 1.0000 Uiso R
H6 H 0.6087 0.3585 0.1088 0.0443 1.0000 Uiso R
H3 H 0.5241 0.5999 0.1162 0.0385 1.0000 Uiso R
H1 H 0.3313 0.6291 0.1688 0.0330 1.0000 Uiso R

loop_
_atom_site_aniso_label
_atom_site_aniso_U_11
_atom_site_aniso_U_22
_atom_site_aniso_U_33
_atom_site_aniso_U_23
_atom_site_aniso_U_13
_atom_site_aniso_U_12
N1 0.0152(9) 0.0127(8) 0.0142(8) 0.0060(7) 0.0065(7) 0.0032(7)
N2 0.0117(8) 0.0129(8) 0.0185(9) 0.0048(7) 0.0041(7) -0.0004(7)
N3 0.0192(10) 0.0199(10) 0.0193(9) 0.0047(8) 0.0063(8) 0.0064(8)
N4 0.0128(8) 0.0169(9) 0.0105(8) 0.0019(7) 0.0009(6) 0.0016(7)
N5 0.0177(9) 0.0153(9) 0.0250(10) 0.0093(8) 0.0077(8) 0.0039(7)
O1 0.0147(8) 0.0161(8) 0.0157(7) 0.0033(6) 0.0021(6) -0.0064(6)
O2 0.0149(7) 0.0133(7) 0.0085(7) 0.0023(5) 0.0019(5) -0.0030(6)
O3 0.0148(7) 0.0158(7) 0.0102(7) 0.0051(6) -0.0001(6) -0.0045(6)
O4 0.0221(8) 0.0156(7) 0.0112(7) 0.0044(6) 0.0054(6) -0.0012(6)
O5 0.0240(9) 0.0233(9) 0.0128(7) 0.0031(6) 0.0047(6) 0.0064(7)
O6 0.0210(8) 0.0199(8) 0.0171(8) 0.0017(6) 0.0019(6) 0.0073(7)
O7 0.0362(13) 0.0383(13) 0.0424(13) -0.0029(10) 0.0010(10) 0.0254(11)
O8 0.0210(9) 0.0190(8) 0.0287(9) 0.0131(7) 0.0111(7) 0.0051(7)
O9 0.0208(9) 0.0200(8) 0.0225(8) 0.0104(7) 0.0096(7) 0.0027(7)
O10 0.0189(8) 0.0264(9) 0.0231(9) 0.0038(7) 0.0078(7) 0.0099(7)
O11 0.0243(9) 0.0159(8) 0.0256(9) 0.0093(7) 0.0135(7) 0.0034(7)
O12 0.0174(8) 0.0180(8) 0.0265(9) 0.0040(7) 0.0028(7) 0.0042(7)
O13 0.0281(10) 0.0264(10) 0.0227(9) 0.0028(8) 0.0014(8) 0.0038(8)
O14 0.0235(10) 0.0223(10) 0.0536(14) 0.0050(9) 0.0083(9) 0.0120(8)
O15 0.0301(10) 0.0262(10) 0.0220(9) 0.0053(7) 0.0093(8) 0.0014(8)
O16 0.0216(9) 0.0434(12) 0.0258(10) 0.0153(9) 0.0076(8) 0.0015(9)
C1 0.0136(10) 0.0154(10) 0.0296(12) 0.0080(9) 0.0028(9) -0.0054(8)
C2 0.0119(9) 0.0116(9) 0.0134(9) 0.0034(7) 0.0004(7) 0.0006(7)
C3 0.0157(10) 0.0155(10) 0.0167(10) 0.0016(8) -0.0032(8) -0.0001(8)
C4 0.0227(11) 0.0188(11) 0.0121(10) -0.0005(8) -0.0034(8) 0.0028(9)
C5 0.0235(11) 0.0193(11) 0.0109(9) 0.0039(8) 0.0026(8) 0.0054(9)
C6 0.0130(9) 0.0152(10) 0.0110(9) 0.0035(7) 0.0017(7) 0.0035(8)
C7 0.0126(9) 0.0101(9) 0.0107(9) 0.0024(7) 0.0009(7) 0.0022(7)
C8 0.0176(10) 0.0178(10) 0.0121(9) 0.0073(8) 0.0070(8) 0.0057(8)
C9 0.0190(11) 0.0173(10) 0.0195(10) 0.0076(8) 0.0107(9) 0.0001(8)
C10 0.0228(11) 0.0149(10) 0.0229(11) 0.0078(9) 0.0085(9) -0.0014(9)
C11 0.0138(10) 0.0270(12) 0.0239(12) 0.0103(10) 0.0048(9) -0.0060(9)
C12 0.0113(9) 0.0128(9) 0.0208(11) 0.0012(8) 0.0012(8) -0.0016(8)
C13 0.0159(10) 0.0153(10) 0.0131(9) 0.0009(8) -0.0005(8) 0.0008(8)
C14 0.0217(12) 0.0213(12) 0.0179(11) -0.0007(9) -0.0035(9) -0.0013(9)
C15 0.0343(15) 0.0241(12) 0.0121(10) -0.0007(9) -0.0049(10) 0.0003(11)
C16 0.0308(13) 0.0215(11) 0.0101(10) 0.0017(8) 0.0017(9) 0.0025(10)
C17 0.0185(10) 0.0126(9) 0.0107(9) 0.0011(7) 0.0029(8) 0.0017(8)
C18 0.0160(10) 0.0127(9) 0.0123(9) 0.0027(7) 0.0022(8) 0.0026(8)
C19 0.0354(15) 0.0281(13) 0.0158(11) 0.0086(10) 0.0103(10) -0.0023(11)
Tm1 0.01081(5) 0.01027(5) 0.00879(5) 0.00371(3) 0.00344(3) -0.00012(3)
Zn1 0.01090(12) 0.01061(11) 0.00992(11) 0.00349(9) 0.00282(9) -0.00071(9)

loop_
_atom_type_symbol
_atom_type_scat_dispersion_real
_atom_type_scat_dispersion_imag
_atom_type_scat_Cromer_Mann_a1
_atom_type_scat_Cromer_Mann_b1
_atom_type_scat_Cromer_Mann_a2
_atom_type_scat_Cromer_Mann_b2
_atom_type_scat_Cromer_Mann_a3
_atom_type_scat_Cromer_Mann_b3
_atom_type_scat_Cromer_Mann_a4
_atom_type_scat_Cromer_Mann_b4
_atom_type_scat_Cromer_Mann_c
_atom_type_scat_source
C 0.0033 0.0016 2.3100 20.8439 1.0200 10.2075 1.5886 0.5687 0.8650 51.6512 0.2156 'International Tables Vol C 4.2.6.8 and 6.1.1.4'
H 0.0000 0.0000 0.4930 10.5109 0.3229 26.1257 0.1402 3.1424 0.0408 57.7998 0.0030 'International Tables Vol C 4.2.6.8 and 6.1.1.4'
n 0.0061 0.0033 12.2126 0.0057 3.1322 9.8933 2.0125 28.9975 1.1663 0.5826 -11.5290 'International Tables Vol C 4.2.6.8 and 6.1.1.4'
O 0.0106 0.0060 3.0485 13.2771 2.2868 5.7011 1.5463 0.3239 0.8670 32.9089 0.2508 'International Tables Vol C 4.2.6.8 and 6.1.1.4'
Zn 0.2839 1.4301 14.0743 3.2655 7.0318 0.2333 5.1652 10.3163 2.4100 58.7097 1.3041 'International Tables Vol C 4.2.6.8 and 6.1.1.4'
Ni 0.3393 1.1124 12.8376 3.8785 7.2920 0.2565 4.4438 12.1763 2.3800 66.3421 1.0341 'International Tables Vol C 4.2.6.8 and 6.1.1.4'
Mo -1.6832 0.6857 3.7025 0.2772 17.2356 1.0958 12.8876 11.0040 3.7429 61.6584 4.3875 'International Tables Vol C 4.2.6.8 and 6.1.1.4'
W -0.8490 6.8722 29.0818 1.7203 15.4300 9.2259 14.4327 0.3217 5.1198 57.0560 9.8875 'International Tables Vol C 4.2.6.8 and 6.1.1.4'
Tm -0.3139 5.2483 28.1819 2.0286 15.8851 0.2388 15.1542 10.9975 2.9871 102.9610 6.7562 'International Tables Vol C 4.2.6.8 and 6.1.1.4'

loop_
_geom_angle_atom_site_label_1
_geom_angle_atom_site_label_2
_geom_angle_atom_site_label_3
_geom_angle
_geom_angle_publ_flag
C8 N1 C9 114.93(19) yes
C8 N1 Zn1 125.46(16) yes
C9 N1 Zn1 119.57(15) yes
C11 N2 C12 115.3(2) yes
C11 N2 Zn1 118.23(15) yes
C12 N2 Zn1 126.10(17) yes
O5 N3 O6 114.8(2) yes
O5 N3 O7 123.3(2) yes
O6 N3 O7 121.9(2) yes
O8 N4 O9 115.85(19) yes
O8 N4 O10 121.1(2) yes
O9 N4 O10 123.1(2) yes
O12 N5 O13 119.7(2) yes
O12 N5 O14 118.2(2) yes
O13 N5 O14 122.1(2) yes
C1 O1 C2 115.55(18) yes
C1 O1 Tm1 126.91(14) yes
C2 O1 Tm1 116.91(13) yes
C7 O2 Tm1 123.29(14) yes
C7 O2 Zn1 126.74(14) yes
Tm1 O2 Zn1 109.49(7) yes
C18 O3 Tm1 122.93(14) yes
C18 O3 Zn1 127.52(14) yes
Tm1 O3 Zn1 109.55(7) yes
C17 O4 C19 116.41(19) yes
C17 O4 Tm1 115.43(13) yes
C19 O4 Tm1 125.43(15) yes
N3 O5 Tm1 96.07(13) yes
N3 O6 Tm1 96.40(14) yes
N4 O8 Tm1 97.20(13) yes
N4 O9 Tm1 93.74(13) yes
Tm1 O11 H2 118.1 no
Tm1 O11 H1 106.6 no
H2 O11 H1 125.8 no
N5 O12 Zn1 117.58(15) yes
H4 O15 H3 111.0 no
H5 O16 H6 102.4 no
O1 C1 H11 107.6 no
O1 C1 H13 109.5 no
H11 C1 H13 112.9 no
O1 C1 H12 108.3 no
H11 C1 H12 108.5 no
H13 C1 H12 109.9 no
O1 C2 C3 125.0(2) yes
O1 C2 C7 112.85(18) yes
C3 C2 C7 122.1(2) yes
C2 C3 C4 118.7(2) yes
C2 C3 H31 122.5 no
C4 C3 H31 118.9 no
C3 C4 C5 120.6(2) yes
C3 C4 H41 118.4 no
C5 C4 H41 121.0 no
C4 C5 C6 121.3(2) yes
C4 C5 H51 120.2 no
C6 C5 H51 118.5 no
C5 C6 C7 118.8(2) yes
C5 C6 C8 116.8(2) yes
C7 C6 C8 124.4(2) yes
C2 C7 C6 118.44(19) yes
C2 C7 O2 117.92(19) yes
C6 C7 O2 123.6(2) yes
C6 C8 N1 127.6(2) yes
C6 C8 H81 114.4 no
N1 C8 H81 118.0 no
N1 C9 C10 112.41(19) yes
N1 C9 H92 109.8 no
C10 C9 H92 107.7 no
N1 C9 H91 109.1 no
C10 C9 H91 108.2 no
H92 C9 H91 109.5 no
C9 C10 C11 114.7(2) yes
C9 C10 H101 107.2 no
C11 C10 H101 107.7 no
C9 C10 H102 108.1 no
C11 C10 H102 108.9 no
H101 C10 H102 110.2 no
C10 C11 N2 112.3(2) yes
C10 C11 H112 109.0 no
N2 C11 H112 107.7 no
C10 C11 H111 108.9 no
N2 C11 H111 108.5 no
H112 C11 H111 110.4 no
N2 C12 C13 127.5(2) yes
N2 C12 H121 117.1 no
C13 C12 H121 115.5 no
C12 C13 C14 117.1(2) yes
C12 C13 C18 123.9(2) yes
C14 C13 C18 119.0(2) yes
C13 C14 C15 121.2(2) yes
C13 C14 H141 119.9 no
C15 C14 H141 118.9 no
C14 C15 C16 120.3(2) yes
C14 C15 H151 120.7 no
C16 C15 H151 119.0 no
C15 C16 C17 119.1(2) yes
C15 C16 H161 120.6 no
C17 C16 H161 120.4 no
O4 C17 C16 125.0(2) yes
O4 C17 C18 113.28(19) yes
C16 C17 C18 121.7(2) yes
C17 C18 C13 118.7(2) yes
C17 C18 O3 117.3(2) yes
C13 C18 O3 124.0(2) yes
O4 C19 H192 108.1 no
O4 C19 H191 108.9 no
H192 C19 H191 110.2 no
O4 C19 H193 109.4 no
H192 C19 H193 110.1 no
H191 C19 H193 110.1 no
O9 Tm1 O4 84.01(6) yes
O9 Tm1 O5 153.04(6) yes
O4 Tm1 O5 121.92(6) yes
O9 Tm1 O1 82.87(6) yes
O4 Tm1 O1 153.48(6) yes
O5 Tm1 O1 75.89(6) yes
O9 Tm1 O6 148.08(6) yes
O4 Tm1 O6 70.41(6) yes
O5 Tm1 O6 52.67(6) yes
O1 Tm1 O6 128.04(6) yes
O9 Tm1 O8 52.63(6) yes
O4 Tm1 O8 73.74(6) yes
O5 Tm1 O8 136.52(6) yes
O1 Tm1 O8 79.98(6) yes
O6 Tm1 O8 131.43(6) yes
O9 Tm1 O11 122.07(6) yes
O4 Tm1 O11 87.06(6) yes
O5 Tm1 O11 70.84(6) yes
O1 Tm1 O11 80.59(6) yes
O6 Tm1 O11 76.52(7) yes
O9 Tm1 O2 77.39(6) yes
O4 Tm1 O2 132.00(6) yes
O5 Tm1 O2 79.05(6) yes
O1 Tm1 O2 66.69(6) yes
O6 Tm1 O2 105.52(6) yes
O9 Tm1 O3 77.14(6) yes
O4 Tm1 O3 66.44(6) yes
O5 Tm1 O3 105.03(6) yes
O1 Tm1 O3 131.89(6) yes
O6 Tm1 O3 75.30(6) yes
O8 Tm1 O11 69.91(6) yes
O8 Tm1 O2 122.82(6) yes
O11 Tm1 O2 139.98(6) yes
O8 Tm1 O3 117.97(6) yes
O11 Tm1 O3 146.38(6) yes
O2 Tm1 O3 66.42(6) yes
N2 Zn1 O3 88.00(7) yes
N2 Zn1 O2 146.27(7) yes
O3 Zn1 O2 73.27(6) yes
N2 Zn1 N1 96.43(8) yes
O3 Zn1 N1 152.62(7) yes
O2 Zn1 N1 88.91(7) yes
N2 Zn1 O12 98.39(8) yes
O3 Zn1 O12 95.61(8) yes
O2 Zn1 O12 110.92(7) yes
N1 Zn1 O12 110.33(8) yes

loop_
_geom_bond_atom_site_label_1
_geom_bond_atom_site_label_2
_geom_bond_distance
_geom_bond_publ_flag
N1 C8 1.284(3) yes
N1 C9 1.480(3) yes
N1 Zn1 2.0533(19) yes
N2 C11 1.475(3) yes
N2 C12 1.278(3) yes
N2 Zn1 2.062(2) yes
N3 O5 1.273(3) yes
N3 O6 1.280(3) yes
N3 O7 1.202(3) yes
N4 O8 1.276(3) yes
N4 O9 1.254(3) yes
N4 O10 1.226(3) yes
N5 O12 1.282(3) yes
N5 O13 1.227(3) yes
N5 O14 1.240(3) yes
O1 C1 1.448(3) yes
O1 C2 1.380(3) yes
O1 Tm1 2.4230(17) yes
O2 C7 1.322(3) yes
O2 Tm1 2.2438(15) yes
O2 Zn1 2.0561(16) yes
O3 C18 1.324(3) yes
O3 Tm1 2.2395(16) yes
O3 Zn1 2.0590(16) yes
O4 C17 1.384(3) yes
O4 C19 1.438(3) yes
O4 Tm1 2.4353(16) yes
O5 Tm1 2.4306(18) yes
O6 Tm1 2.4194(18) yes
O8 Tm1 2.3738(18) yes
O9 Tm1 2.4590(19) yes
O11 Tm1 2.3340(17) yes
O11 H2 0.829 no
O11 H1 0.815 no
O12 Zn1 2.0331(18) yes
O15 H4 0.829 no
O15 H3 0.817 no
O16 H5 0.836 no
O16 H6 0.846 no
C1 H11 0.967 no
C1 H13 0.959 no
C1 H12 0.960 no
C2 C3 1.379(3) yes
C2 C7 1.412(3) yes
C3 C4 1.398(4) yes
C3 H31 0.921 no
C4 C5 1.369(4) yes
C4 H41 0.939 no
C5 C6 1.412(3) yes
C5 H51 0.951 no
C6 C7 1.401(3) yes
C6 C8 1.440(3) yes
C8 H81 0.939 no
C9 C10 1.510(3) yes
C9 H92 0.972 no
C9 H91 0.963 no
C10 C11 1.514(4) yes
C10 H101 0.979 no
C10 H102 0.968 no
C11 H112 0.983 no
C11 H111 0.977 no
C12 C13 1.450(3) yes
C12 H121 0.933 no
C13 C14 1.415(3) yes
C13 C18 1.398(3) yes
C14 C15 1.371(4) yes
C14 H141 0.934 no
C15 C16 1.398(4) yes
C15 H151 0.928 no
C16 C17 1.383(3) yes
C16 H161 0.946 no
C17 C18 1.410(3) yes
C19 H192 0.950 no
C19 H191 0.960 no
C19 H193 0.956 no

loop_
_geom_hbond_atom_site_label_D
_geom_hbond_atom_site_label_H
_geom_hbond_atom_site_label_A
_geom_hbond_site_symmetry_A
_geom_hbond_angle_DHA
_geom_hbond_distance_DH
_geom_hbond_distance_HA
_geom_hbond_distance_DA
_geom_hbond_publ_flag
C1 H13 O14 1_565 132 0.96 2.48 3.204(4) yes
C4 H41 O10 2_666 162 0.94 2.47 3.378(4) yes
C8 H81 O5 2_566 166 0.94 2.38 3.300(4) yes
C10 H102 O7 1_545 122 0.97 2.57 3.183(4) yes
C19 H192 O8 . 121 0.95 2.56 3.150(4) yes
C19 H191 O6 2_565 138 0.96 2.56 3.344(4) yes
O16 H5 O6 1_655 171 0.84 2.08 2.911(4) yes
O15 H4 O16 2_665 171 0.83 1.95 2.776(4) yes
O11 H2 O14 1_565 156 0.83 1.99 2.769(4) yes
O16 H6 O8 . 123 0.85 2.50 3.046(4) yes
O16 H6 O10 . 175 0.85 2.09 2.936(4) yes
O15 H3 O8 . 121 0.82 2.54 3.047(4) yes
O15 H3 O16 . 151 0.82 2.23 2.967(4) yes
O11 H1 O15 . 156 0.82 1.93 2.695(4) yes
